data_4125693
loop_
_publ_author_name
'Luo, Ming'
'Long, Lipeng'
'Zhang, Hong'
'Yang, Yuhui'
'Hua, Yuhui'
'Liu, Gang'
'Lin, Zhenyang'
'Xia, Haiping'

_publ_section_title
;
 Reactions of Isocyanides with Metal Carbyne Complexes: Isolation and
 Characterization of Metallacyclopropenimine Intermediates.
;
_journal_issue 5
_journal_name_full 'Journal of the American Chemical Society'
_journal_page_first 1822
_journal_page_last 1825
_journal_paper_doi 10.1021/jacs.6b13275
_journal_volume 139
_journal_year 2017
_chemical_formula_moiety 'C68 H60 Cl N O2 Os P3, F6 P'
_chemical_formula_sum 'C68 H60 Cl F6 N O2 Os P4'
_chemical_formula_weight 1386.70
_chemical_name_systematic
;
 ? 
;
_space_group_crystal_system triclinic
_space_group_IT_number 2
_space_group_name_Hall '-P 1'
_space_group_name_H-M_alt 'P -1'
_symmetry_space_group_name_Hall '-P 1'
_symmetry_space_group_name_H-M 'P -1'
_atom_sites_solution_hydrogens geom
_atom_sites_solution_primary heavy
_atom_sites_solution_secondary difmap
_audit_creation_date 2016-08-13
_audit_creation_method
;
Olex2 1.2
(compiled 2016.02.19 svn.r3266 for OlexSys, GUI svn.r5155)
;
_cell_angle_alpha 94.495(2)
_cell_angle_beta 94.496(2)
_cell_angle_gamma 101.582(3)
_cell_formula_units_Z 2
_cell_length_a 13.3911(4)
_cell_length_b 14.4040(5)
_cell_length_c 17.5220(5)
_cell_measurement_reflns_used 10751
_cell_measurement_temperature 172.95(10)
_cell_measurement_theta_max 26.3370
_cell_measurement_theta_min 3.7040
_cell_volume 3285.37(18)
_computing_cell_refinement 'Bruker FRAMBO'
_computing_data_collection 'Bruker FRAMBO'
_computing_data_reduction 'Bruker SAINT'
_computing_molecular_graphics 'Olex2 (Dolomanov et al., 2009)'
_computing_publication_material 'Olex2 (Dolomanov et al., 2009)'
_computing_structure_refinement 'XL (Sheldrick, 2008)'
_computing_structure_solution 'ShelXS-1997 (Sheldrick, 2008)'
_diffrn_ambient_temperature 172.95(10)
_diffrn_measured_fraction_theta_full 0.998
_diffrn_measured_fraction_theta_max 0.998
_diffrn_measurement_device_type 'multiwire proportional'
_diffrn_measurement_method 'phi and omega scans'
_diffrn_radiation_monochromator graphite
_diffrn_radiation_type MoK\a
_diffrn_radiation_wavelength 0.71073
_diffrn_reflns_av_R_equivalents 0.0239
_diffrn_reflns_av_unetI/netI 0.0321
_diffrn_reflns_limit_h_max 15
_diffrn_reflns_limit_h_min -15
_diffrn_reflns_limit_k_max 16
_diffrn_reflns_limit_k_min -17
_diffrn_reflns_limit_l_max 20
_diffrn_reflns_limit_l_min -20
_diffrn_reflns_number 24766
_diffrn_reflns_theta_full 25.00
_diffrn_reflns_theta_max 25.00
_diffrn_reflns_theta_min 2.99
_diffrn_source 'fine-focus sealed tube'
_exptl_absorpt_coefficient_mu 2.139
_exptl_absorpt_correction_T_max 1.00000
_exptl_absorpt_correction_T_min 0.89502
_exptl_absorpt_correction_type multi-scan
_exptl_crystal_colour red
_exptl_crystal_colour_primary red
_exptl_crystal_density_diffrn 1.402
_exptl_crystal_density_method 'not measured'
_exptl_crystal_description plate
_exptl_crystal_F_000 1396
_exptl_crystal_size_max 0.28
_exptl_crystal_size_mid 0.15
_exptl_crystal_size_min 0.15
_refine_diff_density_max 0.912
_refine_diff_density_min -0.521
_refine_diff_density_rms 0.085
_refine_ls_extinction_method none
_refine_ls_goodness_of_fit_ref 1.084
_refine_ls_hydrogen_treatment constr
_refine_ls_matrix_type full
_refine_ls_number_parameters 748
_refine_ls_number_reflns 11529
_refine_ls_number_restraints 0
_refine_ls_restrained_S_all 1.084
_refine_ls_R_factor_all 0.0287
_refine_ls_R_factor_gt 0.0262
_refine_ls_shift/su_max 0.002
_refine_ls_shift/su_mean 0.000
_refine_ls_structure_factor_coef Fsqd
_refine_ls_weighting_details 'calc w=1/[\s^2^(Fo^2^)+(0.0305P)^2^+4.9478P] where P=(Fo^2^+2Fc^2^)/3'
_refine_ls_weighting_scheme calc
_refine_ls_wR_factor_gt 0.0687
_refine_ls_wR_factor_ref 0.0707
_reflns_number_gt 10819
_reflns_number_total 11529
_reflns_threshold_expression >2sigma(I)
_cod_data_source_file ja6b13275_si_002.cif
_cod_data_source_block 2
_cod_database_code 4125693
_olex2_refinement_description
;
1. Fixed Uiso
 At 1.2 times of:
  All C(H) groups
 At 1.5 times of:
  All C(H,H,H) groups
2.a Me refined with riding coordinates:
 C64(H64A,H64B,H64C), C75(H75A,H75B,H75C), C77(H77A,H77B,H77C), C9(H9A,H9B,H9C)
2.b Aromatic/amide H refined with riding coordinates:
 C7(H7A), C201(H20A), C13(H13A), C20(H20B), C3(H3A), C24(H24A), C25(H25A),
 C26(H26A), C27(H27A), C28(H28A), C5(H5A), C35(H35A), C36(H36A), C37(H37A),
 C38(H38A), C39(H39A), C40(H40A), C41(H41A), C43(H43A), C45(H45A), C46(H46A),
 C47(H47A), C48(H48A), C49(H49A), C50(H50A), C52(H52A), C53(H53A), C54(H54A),
 C56(H56A), C57(H57A), C58(H58A), C59(H59A), C60(H60A), C61(H61A), C62(H62A),
 C63(H63A), C65(H65A), C67(H67A), C68(H68A), C69(H69A), C70(H70A), C71(H71A),
 C72(H72A), C76(H76A), C79(H79A), C80(H80A), C81(H81A), C82(H82A)
;
_olex2_submission_special_instructions 'No special instructions were received'

loop_
_space_group_symop_id
_space_group_symop_operation_xyz
1 'x, y, z'
2 '-x, -y, -z'

loop_
_atom_site_label
_atom_site_type_symbol
_atom_site_fract_x
_atom_site_fract_y
_atom_site_fract_z
_atom_site_U_iso_or_equiv
_atom_site_adp_type
_atom_site_occupancy
_atom_site_calc_flag
_atom_site_refinement_flags_posn
Os1 Os 0.909012(9) 0.240452(9) -0.244670(6) 0.01523(5) Uani 1 d .
P3 P 0.93489(6) 0.14726(6) -0.13907(5) 0.01840(17) Uani 1 d .
P1 P 0.94456(6) 0.34609(6) -0.34137(5) 0.01754(17) Uani 1 d .
Cl1 Cl 1.02118(6) 0.37209(6) -0.15721(5) 0.02507(18) Uani 1 d .
P2 P 0.56171(6) 0.25742(6) -0.24959(5) 0.01962(18) Uani 1 d .
C7 C 0.9821(2) 0.1605(2) -0.30957(18) 0.0201(7) Uani 1 d .
H7A H 1.0486 0.1834 -0.3212 0.024 Uiso 1 calc R
C101 C 0.8888(3) 0.0191(2) -0.15980(18) 0.0229(7) Uani 1 d .
C102 C 0.9367(3) 0.4717(2) -0.32244(18) 0.0222(7) Uani 1 d .
C201 C 0.8272(3) 0.2776(3) 0.0456(2) 0.0334(9) Uani 1 d .
H20A H 0.8187 0.3384 0.0616 0.040 Uiso 1 calc R
C200 C 1.0768(2) 0.3589(2) -0.36893(19) 0.0215(7) Uani 1 d .
C10 C 0.7803(2) 0.3787(2) -0.18567(18) 0.0201(7) Uani 1 d .
C13 C 0.8411(3) 0.4963(3) -0.33045(19) 0.0274(8) Uani 1 d .
H13A H 0.7820 0.4488 -0.3371 0.033 Uiso 1 calc R
O1 O 0.9136(2) -0.0791(2) -0.40963(19) 0.0506(8) Uani 1 d .
C2 C 0.6831(2) 0.2238(2) -0.24749(18) 0.0201(7) Uani 1 d .
C1 C 0.7760(2) 0.2890(2) -0.22263(17) 0.0181(6) Uani 1 d .
C8 C 0.9785(3) -0.0017(3) -0.3788(2) 0.0276(8) Uani 1 d .
C18 C 1.0711(3) 0.1587(2) -0.10740(19) 0.0233(7) Uani 1 d .
C19 C 0.5626(3) 0.3419(3) -0.32008(19) 0.0254(8) Uani 1 d .
C20 C 0.8654(3) 0.2608(3) -0.02504(19) 0.0259(7) Uani 1 d .
H20B H 0.8824 0.3103 -0.0559 0.031 Uiso 1 calc R
C3 C 0.6942(2) 0.1377(2) -0.28467(18) 0.0200(7) Uani 1 d .
H3A H 0.6390 0.0888 -0.3032 0.024 Uiso 1 calc R
N1 N 0.7958(2) 0.4503(2) -0.14828(18) 0.0296(7) Uani 1 d .
C23 C 0.8665(2) 0.3155(3) -0.43477(18) 0.0217(7) Uani 1 d .
C24 C 1.1061(3) 0.1627(3) -0.0302(2) 0.0280(8) Uani 1 d .
H24A H 1.0604 0.1624 0.0072 0.034 Uiso 1 calc R
C25 C 0.3825(3) 0.1577(3) -0.3347(2) 0.0413(10) Uani 1 d .
H25A H 0.3853 0.2105 -0.3623 0.050 Uiso 1 calc R
C26 C 0.8180(3) 0.2216(3) -0.4562(2) 0.0286(8) Uani 1 d .
H26A H 0.8237 0.1757 -0.4226 0.034 Uiso 1 calc R
C27 C 0.8573(3) 0.3828(3) -0.48645(19) 0.0273(8) Uani 1 d .
H27A H 0.8897 0.4461 -0.4735 0.033 Uiso 1 calc R
C28 C 0.9545(3) -0.0435(3) -0.1694(2) 0.0330(9) Uani 1 d .
H28A H 1.0250 -0.0210 -0.1628 0.040 Uiso 1 calc R
C29 C 0.5410(2) 0.3056(2) -0.15589(19) 0.0219(7) Uani 1 d .
C5 C 0.8245(2) 0.0513(2) -0.32886(18) 0.0211(7) Uani 1 d .
H5A H 0.7788 -0.0055 -0.3457 0.025 Uiso 1 calc R
C4 C 0.7962(2) 0.1320(2) -0.29146(17) 0.0183(6) Uani 1 d .
C6 C 0.9279(3) 0.0674(2) -0.33712(18) 0.0211(7) Uani 1 d .
C33 C 0.4603(2) 0.1557(3) -0.2774(2) 0.0267(8) Uani 1 d .
C34 C 0.8779(2) 0.1700(2) -0.04891(18) 0.0224(7) Uani 1 d .
C35 C 0.4636(3) 0.3560(3) -0.1468(2) 0.0310(8) Uani 1 d .
H35A H 0.4255 0.3695 -0.1897 0.037 Uiso 1 calc R
C36 C 1.1000(3) 0.3704(2) -0.44345(19) 0.0245(7) Uani 1 d .
H36A H 1.0476 0.3676 -0.4822 0.029 Uiso 1 calc R
C37 C 1.2776(3) 0.1666(3) -0.0630(2) 0.0371(9) Uani 1 d .
H37A H 1.3463 0.1690 -0.0481 0.045 Uiso 1 calc R
C38 C 1.2009(3) 0.3859(3) -0.4610(2) 0.0349(9) Uani 1 d .
H38A H 1.2154 0.3929 -0.5115 0.042 Uiso 1 calc R
C39 C 0.7831(3) -0.0171(3) -0.1694(2) 0.0305(8) Uani 1 d .
H39A H 0.7385 0.0240 -0.1620 0.037 Uiso 1 calc R
C40 C 1.2439(3) 0.1625(4) -0.1389(2) 0.0450(11) Uani 1 d .
H40A H 1.2902 0.1620 -0.1758 0.054 Uiso 1 calc R
C41 C 1.0234(3) 0.5440(3) -0.3082(2) 0.0343(9) Uani 1 d .
H41A H 1.0874 0.5289 -0.2996 0.041 Uiso 1 calc R
C11 C 0.8101(3) 0.5400(2) -0.0990(2) 0.0275(8) Uani 1 d .
C43 C 0.8001(3) 0.3559(3) -0.5573(2) 0.0346(9) Uani 1 d .
H43A H 0.7940 0.4015 -0.5911 0.042 Uiso 1 calc R
O2 O 1.0675(2) 0.0106(2) -0.3858(2) 0.0676(11) Uani 1 d .
C45 C 0.7440(4) -0.1129(3) -0.1897(2) 0.0404(10) Uani 1 d .
H45A H 0.6736 -0.1362 -0.1962 0.048 Uiso 1 calc R
C46 C 0.7613(3) 0.1951(3) -0.5271(2) 0.0386(9) Uani 1 d .
H46A H 0.7291 0.1318 -0.5405 0.046 Uiso 1 calc R
C47 C 0.4991(3) 0.3654(3) -0.0099(2) 0.0387(10) Uani 1 d .
H47A H 0.4857 0.3861 0.0391 0.046 Uiso 1 calc R
C48 C 1.1559(3) 0.3624(3) -0.3128(2) 0.0381(10) Uani 1 d .
H48A H 1.1419 0.3533 -0.2625 0.046 Uiso 1 calc R
C49 C 0.5962(3) 0.2840(3) -0.0912(2) 0.0291(8) Uani 1 d .
H49A H 0.6474 0.2497 -0.0970 0.035 Uiso 1 calc R
C50 C 0.8531(3) 0.0975(3) -0.0015(2) 0.0329(8) Uani 1 d .
H50A H 0.8620 0.0367 -0.0169 0.039 Uiso 1 calc R
C52 C 0.5780(3) 0.3096(3) -0.3948(2) 0.0363(9) Uani 1 d .
H52A H 0.5816 0.2464 -0.4070 0.044 Uiso 1 calc R
C53 C 1.1421(3) 0.1591(3) -0.1618(2) 0.0390(10) Uani 1 d .
H53A H 1.1206 0.1569 -0.2138 0.047 Uiso 1 calc R
C54 C 1.0154(4) 0.6389(3) -0.3066(3) 0.0469(11) Uani 1 d .
H54A H 1.0741 0.6869 -0.2975 0.056 Uiso 1 calc R
C56 C 0.5749(3) 0.3137(3) -0.0184(2) 0.0371(9) Uani 1 d .
H56A H 0.6113 0.2989 0.0248 0.045 Uiso 1 calc R
C57 C 0.8017(3) 0.2044(3) 0.0919(2) 0.0376(9) Uani 1 d .
H57A H 0.7756 0.2157 0.1386 0.045 Uiso 1 calc R
C58 C 1.2792(3) 0.3909(3) -0.4047(2) 0.0374(9) Uani 1 d .
H58A H 1.3468 0.4020 -0.4165 0.045 Uiso 1 calc R
C59 C 0.8338(3) 0.5910(3) -0.3285(2) 0.0358(9) Uani 1 d .
H59A H 0.7697 0.6066 -0.3340 0.043 Uiso 1 calc R
C60 C 0.7525(3) 0.2625(3) -0.5777(2) 0.0380(10) Uani 1 d .
H60A H 0.7146 0.2448 -0.6252 0.046 Uiso 1 calc R
C61 C 0.5574(3) 0.4357(3) -0.3025(2) 0.0335(9) Uani 1 d .
H61A H 0.5474 0.4571 -0.2528 0.040 Uiso 1 calc R
C62 C 0.8106(4) -0.1744(3) -0.2002(2) 0.0463(11) Uani 1 d .
H62A H 0.7849 -0.2388 -0.2148 0.056 Uiso 1 calc R
C63 C 0.9204(4) 0.6619(3) -0.3185(2) 0.0449(11) Uani 1 d .
H63A H 0.9152 0.7252 -0.3198 0.054 Uiso 1 calc R
C64 C 0.9085(3) 0.6030(3) -0.1178(3) 0.0417(10) Uani 1 d .
H64A H 0.9016 0.6163 -0.1705 0.063 Uiso 1 calc R
H64B H 0.9642 0.5709 -0.1096 0.063 Uiso 1 calc R
H64C H 0.9220 0.6616 -0.0850 0.063 Uiso 1 calc R
C65 C 0.4561(3) 0.0760(3) -0.2371(2) 0.0364(9) Uani 1 d .
H65A H 0.5079 0.0748 -0.1989 0.044 Uiso 1 calc R
C67 C 1.2092(3) 0.1670(3) -0.0087(2) 0.0363(9) Uani 1 d .
H67A H 1.2321 0.1702 0.0432 0.044 Uiso 1 calc R
C68 C 0.8154(3) 0.1148(3) 0.0684(2) 0.0397(10) Uani 1 d .
H68A H 0.7993 0.0657 0.0996 0.048 Uiso 1 calc R
C69 C 0.4438(3) 0.3864(3) -0.0728(2) 0.0381(9) Uani 1 d .
H69A H 0.3928 0.4209 -0.0664 0.046 Uiso 1 calc R
C70 C 0.5878(3) 0.3734(4) -0.4505(2) 0.0467(12) Uani 1 d .
H70A H 0.5976 0.3527 -0.5005 0.056 Uiso 1 calc R
C71 C 0.9140(4) -0.1401(3) -0.1890(2) 0.0461(11) Uani 1 d .
H71A H 0.9581 -0.1820 -0.1946 0.055 Uiso 1 calc R
C72 C 1.2568(3) 0.3796(4) -0.3312(2) 0.0460(11) Uani 1 d .
H72A H 1.3097 0.3834 -0.2926 0.055 Uiso 1 calc R
C75 C 0.8172(4) 0.5163(4) -0.0165(2) 0.0558(13) Uani 1 d .
H75A H 0.7539 0.4763 -0.0066 0.084 Uiso 1 calc R
H75B H 0.8300 0.5740 0.0173 0.084 Uiso 1 calc R
H75C H 0.8721 0.4834 -0.0078 0.084 Uiso 1 calc R
C76 C 0.5671(3) 0.4986(3) -0.3597(3) 0.0457(11) Uani 1 d .
H76A H 0.5626 0.5617 -0.3484 0.055 Uiso 1 calc R
C77 C 0.7170(3) 0.5823(3) -0.1184(3) 0.0510(12) Uani 1 d .
H77A H 0.7144 0.5959 -0.1712 0.076 Uiso 1 calc R
H77B H 0.7217 0.6400 -0.0858 0.076 Uiso 1 calc R
H77C H 0.6560 0.5376 -0.1104 0.076 Uiso 1 calc R
C79 C 0.5832(3) 0.4666(4) -0.4324(3) 0.0525(13) Uani 1 d .
H79A H 0.5911 0.5088 -0.4701 0.063 Uiso 1 calc R
C80 C 0.3756(3) -0.0016(3) -0.2535(3) 0.0507(12) Uani 1 d .
H80A H 0.3735 -0.0553 -0.2269 0.061 Uiso 1 calc R
C81 C 0.2978(4) 0.0016(4) -0.3101(3) 0.0597(14) Uani 1 d .
H81A H 0.2429 -0.0499 -0.3210 0.072 Uiso 1 calc R
C82 C 0.3014(3) 0.0805(4) -0.3500(3) 0.0568(13) Uani 1 d .
H82A H 0.2489 0.0819 -0.3877 0.068 Uiso 1 calc R
C9 C 0.9570(4) -0.1467(3) -0.4546(3) 0.0584(14) Uani 1 d .
H9A H 0.9039 -0.2004 -0.4744 0.088 Uiso 1 calc R
H9B H 1.0080 -0.1678 -0.4227 0.088 Uiso 1 calc R
H9C H 0.9878 -0.1170 -0.4966 0.088 Uiso 1 calc R
P4 P 0.43684(14) 0.68252(11) -0.22796(9) 0.0667(4) Uani 1 d .
F6 F 0.5546(3) 0.6966(3) -0.2481(2) 0.0959(12) Uani 1 d .
F5 F 0.4047(3) 0.6355(3) -0.3122(2) 0.1087(15) Uani 1 d .
F4 F 0.4340(4) 0.7837(3) -0.2567(2) 0.1163(16) Uani 1 d .
F3 F 0.4495(4) 0.5833(3) -0.2006(3) 0.1132(15) Uani 1 d .
F2 F 0.4776(6) 0.7348(3) -0.1465(2) 0.157(3) Uani 1 d .
F1 F 0.3275(5) 0.6690(4) -0.2076(6) 0.225(4) Uani 1 d .

loop_
_atom_site_aniso_label
_atom_site_aniso_U_11
_atom_site_aniso_U_22
_atom_site_aniso_U_33
_atom_site_aniso_U_23
_atom_site_aniso_U_13
_atom_site_aniso_U_12
Os1 0.01432(7) 0.01589(7) 0.01521(7) -0.00044(5) 0.00058(4) 0.00356(5)
P3 0.0193(4) 0.0187(4) 0.0178(4) 0.0007(3) 0.0019(3) 0.0057(3)
P1 0.0162(4) 0.0186(4) 0.0179(4) 0.0014(3) 0.0012(3) 0.0039(3)
Cl1 0.0235(4) 0.0245(4) 0.0234(4) -0.0031(3) -0.0015(3) -0.0006(3)
P2 0.0156(4) 0.0225(4) 0.0211(4) -0.0010(3) 0.0011(3) 0.0062(3)
C7 0.0153(16) 0.0241(18) 0.0213(16) 0.0025(13) 0.0003(13) 0.0058(13)
C101 0.0337(19) 0.0191(17) 0.0165(15) 0.0030(13) 0.0012(14) 0.0065(15)
C102 0.0266(18) 0.0214(18) 0.0187(16) 0.0006(13) 0.0038(13) 0.0052(14)
C201 0.038(2) 0.039(2) 0.0271(19) -0.0027(16) 0.0049(16) 0.0187(18)
C200 0.0179(16) 0.0204(17) 0.0260(17) 0.0021(14) 0.0041(13) 0.0028(13)
C10 0.0158(16) 0.0256(19) 0.0198(16) 0.0038(14) 0.0035(12) 0.0051(14)
C13 0.031(2) 0.028(2) 0.0242(17) 0.0002(15) 0.0024(15) 0.0096(16)
O1 0.0398(17) 0.0329(16) 0.074(2) -0.0276(15) 0.0166(15) 0.0051(13)
C2 0.0186(16) 0.0229(17) 0.0190(16) 0.0021(13) 0.0006(13) 0.0053(14)
C1 0.0217(16) 0.0184(16) 0.0155(15) 0.0002(12) 0.0018(12) 0.0080(13)
C8 0.029(2) 0.027(2) 0.0278(18) -0.0013(15) 0.0061(15) 0.0100(16)
C18 0.0230(17) 0.0214(18) 0.0259(17) 0.0016(14) -0.0014(14) 0.0077(14)
C19 0.0169(16) 0.036(2) 0.0242(17) 0.0053(15) 0.0006(13) 0.0078(15)
C20 0.0272(18) 0.0292(19) 0.0237(17) 0.0040(14) 0.0033(14) 0.0104(15)
C3 0.0187(16) 0.0197(17) 0.0201(16) -0.0030(13) -0.0008(13) 0.0031(13)
N1 0.0276(16) 0.0227(17) 0.0351(17) -0.0091(14) 0.0067(13) 0.0008(13)
C23 0.0146(16) 0.0306(19) 0.0206(16) 0.0022(14) 0.0020(13) 0.0067(14)
C24 0.032(2) 0.0270(19) 0.0255(18) 0.0031(15) 0.0008(15) 0.0066(16)
C25 0.027(2) 0.051(3) 0.042(2) -0.002(2) -0.0013(17) 0.0037(19)
C26 0.031(2) 0.031(2) 0.0218(17) 0.0022(15) -0.0016(15) 0.0033(16)
C27 0.0265(18) 0.033(2) 0.0245(18) 0.0059(15) 0.0048(14) 0.0095(16)
C28 0.046(2) 0.026(2) 0.0291(19) 0.0006(15) 0.0017(17) 0.0130(17)
C29 0.0185(16) 0.0234(18) 0.0243(17) -0.0013(14) 0.0047(13) 0.0060(14)
C5 0.0216(17) 0.0207(17) 0.0196(16) -0.0039(13) 0.0012(13) 0.0039(14)
C4 0.0185(16) 0.0168(16) 0.0179(15) 0.0006(12) -0.0004(12) 0.0009(13)
C6 0.0253(17) 0.0203(17) 0.0196(16) 0.0007(13) 0.0022(13) 0.0096(14)
C33 0.0150(16) 0.030(2) 0.0331(19) -0.0084(15) 0.0021(14) 0.0046(14)
C34 0.0206(17) 0.0278(19) 0.0195(16) 0.0014(14) 0.0022(13) 0.0066(14)
C35 0.0281(19) 0.036(2) 0.032(2) 0.0036(16) 0.0050(15) 0.0133(17)
C36 0.0231(18) 0.0267(19) 0.0239(17) 0.0008(14) 0.0008(14) 0.0066(15)
C37 0.0231(19) 0.037(2) 0.050(2) 0.0108(19) -0.0051(17) 0.0057(17)
C38 0.031(2) 0.047(2) 0.030(2) 0.0067(17) 0.0099(16) 0.0098(18)
C39 0.037(2) 0.028(2) 0.0258(18) 0.0063(15) 0.0021(15) 0.0033(16)
C40 0.029(2) 0.071(3) 0.039(2) 0.011(2) 0.0027(17) 0.018(2)
C41 0.033(2) 0.028(2) 0.041(2) -0.0023(17) 0.0142(17) 0.0015(17)
C11 0.035(2) 0.0180(18) 0.0275(18) -0.0086(14) 0.0018(15) 0.0044(15)
C43 0.036(2) 0.051(3) 0.0226(18) 0.0097(17) 0.0033(16) 0.0185(19)
O2 0.0299(17) 0.049(2) 0.120(3) -0.032(2) 0.0195(18) 0.0107(15)
C45 0.050(3) 0.034(2) 0.028(2) 0.0046(17) 0.0005(18) -0.011(2)
C46 0.041(2) 0.040(2) 0.029(2) -0.0039(17) -0.0056(17) 0.0013(19)
C47 0.039(2) 0.047(3) 0.030(2) -0.0050(18) 0.0127(17) 0.0090(19)
C48 0.0213(19) 0.068(3) 0.0260(19) 0.0139(19) 0.0033(15) 0.0073(19)
C49 0.0254(19) 0.036(2) 0.0296(19) 0.0041(16) 0.0049(15) 0.0123(16)
C50 0.040(2) 0.031(2) 0.0299(19) 0.0075(16) 0.0089(16) 0.0103(17)
C52 0.0257(19) 0.055(3) 0.029(2) 0.0012(18) 0.0026(15) 0.0103(18)
C53 0.025(2) 0.069(3) 0.0269(19) 0.0091(19) 0.0022(16) 0.018(2)
C54 0.057(3) 0.026(2) 0.054(3) -0.0044(19) 0.028(2) -0.004(2)
C56 0.034(2) 0.054(3) 0.0246(19) 0.0054(18) 0.0037(16) 0.0099(19)
C57 0.034(2) 0.056(3) 0.0262(19) 0.0039(18) 0.0123(16) 0.015(2)
C58 0.0192(18) 0.053(3) 0.040(2) 0.0120(19) 0.0069(16) 0.0037(18)
C59 0.050(2) 0.035(2) 0.0284(19) 0.0042(16) 0.0051(17) 0.023(2)
C60 0.035(2) 0.056(3) 0.0218(18) -0.0028(18) -0.0056(16) 0.013(2)
C61 0.028(2) 0.036(2) 0.041(2) 0.0099(17) 0.0051(16) 0.0130(17)
C62 0.077(3) 0.021(2) 0.036(2) -0.0015(17) 0.004(2) 0.002(2)
C63 0.079(3) 0.023(2) 0.041(2) 0.0080(17) 0.025(2) 0.018(2)
C64 0.040(2) 0.030(2) 0.048(2) -0.0092(18) 0.0027(19) -0.0032(18)
C65 0.0245(19) 0.033(2) 0.051(2) 0.0006(18) 0.0077(17) 0.0045(17)
C67 0.037(2) 0.036(2) 0.033(2) 0.0066(17) -0.0124(17) 0.0055(18)
C68 0.045(2) 0.046(3) 0.031(2) 0.0146(18) 0.0132(18) 0.010(2)
C69 0.038(2) 0.039(2) 0.042(2) -0.0031(18) 0.0157(18) 0.0175(19)
C70 0.026(2) 0.089(4) 0.026(2) 0.014(2) 0.0040(16) 0.012(2)
C71 0.071(3) 0.027(2) 0.044(2) 0.0021(18) 0.007(2) 0.019(2)
C72 0.021(2) 0.084(4) 0.033(2) 0.014(2) -0.0027(16) 0.011(2)
C75 0.078(4) 0.048(3) 0.033(2) -0.004(2) -0.003(2) 0.000(3)
C76 0.031(2) 0.050(3) 0.064(3) 0.028(2) 0.009(2) 0.016(2)
C77 0.043(3) 0.033(2) 0.076(3) -0.011(2) 0.006(2) 0.013(2)
C79 0.024(2) 0.085(4) 0.057(3) 0.044(3) 0.0070(19) 0.016(2)
C80 0.042(3) 0.031(2) 0.077(3) 0.000(2) 0.019(2) 0.000(2)
C81 0.033(2) 0.056(3) 0.076(4) -0.021(3) 0.008(2) -0.014(2)
C82 0.029(2) 0.074(4) 0.056(3) -0.010(3) -0.008(2) -0.005(2)
C9 0.068(3) 0.036(3) 0.072(3) -0.022(2) 0.022(3) 0.018(2)
P4 0.0967(12) 0.0514(8) 0.0622(9) 0.0098(7) 0.0153(8) 0.0347(8)
F6 0.077(2) 0.090(3) 0.110(3) -0.002(2) -0.006(2) 0.004(2)
F5 0.103(3) 0.100(3) 0.118(3) -0.040(2) -0.054(2) 0.055(2)
F4 0.214(5) 0.072(3) 0.081(3) 0.016(2) 0.011(3) 0.070(3)
F3 0.159(4) 0.074(3) 0.137(4) 0.050(2) 0.065(3) 0.060(3)
F2 0.330(8) 0.102(3) 0.045(2) 0.010(2) 0.029(3) 0.052(4)
F1 0.154(5) 0.126(5) 0.429(12) 0.014(6) 0.188(7) 0.055(4)

loop_
_atom_type_symbol
_atom_type_description
_atom_type_scat_dispersion_real
_atom_type_scat_dispersion_imag
_atom_type_scat_source
C C 0.0033 0.0016 'International Tables Vol C Tables 4.2.6.8 and 6.1.1.4'
H H 0.0000 0.0000 'International Tables Vol C Tables 4.2.6.8 and 6.1.1.4'
N N 0.0061 0.0033 'International Tables Vol C Tables 4.2.6.8 and 6.1.1.4'
O O 0.0106 0.0060 'International Tables Vol C Tables 4.2.6.8 and 6.1.1.4'
P P 0.1023 0.0942 'International Tables Vol C Tables 4.2.6.8 and 6.1.1.4'
Cl Cl 0.1484 0.1585 'International Tables Vol C Tables 4.2.6.8 and 6.1.1.4'
Os Os -1.2165 7.6030 'International Tables Vol C Tables 4.2.6.8 and 6.1.1.4'
F F 0.0171 0.0103 'International Tables Vol C Tables 4.2.6.8 and 6.1.1.4'

loop_
_geom_angle_atom_site_label_1
_geom_angle_atom_site_label_2
_geom_angle_atom_site_label_3
_geom_angle
P3 Os1 Cl1 83.23(3)
P1 Os1 P3 160.65(3)
P1 Os1 Cl1 84.45(3)
C7 Os1 P3 89.28(9)
C7 Os1 P1 82.67(10)
C7 Os1 Cl1 115.60(9)
C7 Os1 C1 150.13(12)
C7 Os1 C4 76.72(13)
C1 Os1 P3 103.55(9)
C1 Os1 P1 91.91(9)
C1 Os1 Cl1 92.90(9)
C4 Os1 P3 88.37(9)
C4 Os1 P1 106.70(9)
C4 Os1 Cl1 164.85(9)
C4 Os1 C1 76.81(13)
C101 P3 Os1 115.35(10)
C101 P3 C18 103.35(16)
C101 P3 C34 101.26(16)
C18 P3 Os1 112.19(11)
C18 P3 C34 103.39(15)
C34 P3 Os1 119.35(11)
C102 P1 Os1 119.82(11)
C102 P1 C200 100.80(15)
C102 P1 C23 100.21(15)
C200 P1 Os1 113.02(11)
C23 P1 Os1 117.53(12)
C23 P1 C200 102.76(15)
C2 P2 C19 106.35(15)
C2 P2 C29 110.61(15)
C2 P2 C33 110.42(16)
C29 P2 C19 112.54(16)
C33 P2 C19 109.75(17)
C33 P2 C29 107.20(16)
C6 C7 Os1 117.0(2)
C28 C101 P3 122.5(3)
C28 C101 C39 118.8(3)
C39 C101 P3 118.6(3)
C13 C102 P1 119.0(3)
C41 C102 P1 122.1(3)
C41 C102 C13 118.6(3)
C57 C201 C20 120.6(4)
C36 C200 P1 122.2(3)
C48 C200 P1 119.2(3)
C48 C200 C36 118.5(3)
N1 C10 C1 169.9(3)
C59 C13 C102 120.4(4)
C8 O1 C9 115.8(3)
C1 C2 P2 122.4(2)
C3 C2 P2 121.4(2)
C3 C2 C1 115.0(3)
C10 C1 Os1 121.5(2)
C10 C1 C2 123.3(3)
C2 C1 Os1 115.2(2)
O1 C8 C6 113.0(3)
O2 C8 O1 122.1(3)
O2 C8 C6 124.8(3)
C24 C18 P3 121.8(3)
C24 C18 C53 118.2(3)
C53 C18 P3 119.9(3)
C52 C19 P2 116.0(3)
C61 C19 P2 123.6(3)
C61 C19 C52 120.2(4)
C34 C20 C201 119.6(3)
C2 C3 C4 113.5(3)
C10 N1 C11 176.9(4)
C26 C23 P1 119.2(3)
C26 C23 C27 118.2(3)
C27 C23 P1 122.5(3)
C67 C24 C18 120.1(4)
C82 C25 C33 119.5(4)
C23 C26 C46 121.1(3)
C43 C27 C23 120.5(4)
C101 C28 C71 119.6(4)
C35 C29 P2 120.6(3)
C49 C29 P2 119.4(3)
C49 C29 C35 119.7(3)
C6 C5 C4 111.9(3)
C3 C4 Os1 119.4(2)
C3 C4 C5 122.7(3)
C5 C4 Os1 117.9(2)
C7 C6 C8 121.5(3)
C5 C6 C7 114.2(3)
C5 C6 C8 124.0(3)
C25 C33 P2 121.3(3)
C65 C33 P2 118.7(3)
C65 C33 C25 119.8(4)
C20 C34 P3 120.6(3)
C20 C34 C50 119.2(3)
C50 C34 P3 120.2(3)
C29 C35 C69 119.5(3)
C200 C36 C38 120.5(3)
C40 C37 C67 119.5(4)
C58 C38 C36 120.6(3)
C45 C39 C101 120.9(4)
C37 C40 C53 120.9(4)
C102 C41 C54 120.6(4)
N1 C11 C64 107.1(3)
N1 C11 C75 107.4(3)
N1 C11 C77 106.6(3)
C64 C11 C77 112.2(3)
C75 C11 C64 111.6(3)
C75 C11 C77 111.6(4)
C60 C43 C27 120.5(4)
C39 C45 C62 119.6(4)
C60 C46 C26 120.1(4)
C69 C47 C56 120.7(4)
C200 C48 C72 120.2(3)
C56 C49 C29 120.1(3)
C68 C50 C34 120.8(4)
C70 C52 C19 118.9(4)
C40 C53 C18 120.5(4)
C63 C54 C41 120.1(4)
C47 C56 C49 119.8(4)
C68 C57 C201 119.5(3)
C72 C58 C38 119.1(4)
C63 C59 C13 120.6(4)
C43 C60 C46 119.6(3)
C19 C61 C76 119.8(4)
C71 C62 C45 119.9(4)
C59 C63 C54 119.7(4)
C80 C65 C33 120.6(4)
C37 C67 C24 120.8(3)
C57 C68 C50 120.3(4)
C47 C69 C35 120.1(4)
C79 C70 C52 120.5(4)
C62 C71 C28 121.1(4)
C58 C72 C48 121.0(4)
C79 C76 C61 119.5(4)
C70 C79 C76 121.1(4)
C65 C80 C81 119.2(5)
C82 C81 C80 120.5(4)
C81 C82 C25 120.5(4)
F5 P4 F6 87.5(2)
F5 P4 F4 89.7(2)
F5 P4 F3 90.4(2)
F4 P4 F6 88.6(3)
F3 P4 F6 86.6(2)
F3 P4 F4 175.2(3)
F2 P4 F6 88.1(3)
F2 P4 F5 174.9(3)
F2 P4 F4 87.8(2)
F2 P4 F3 91.8(3)
F1 P4 F6 178.9(4)
F1 P4 F5 93.4(4)
F1 P4 F4 92.0(3)
F1 P4 F3 92.8(3)
F1 P4 F2 91.0(4)

loop_
_geom_bond_atom_site_label_1
_geom_bond_atom_site_label_2
_geom_bond_distance
Os1 P3 2.4127(8)
Os1 P1 2.3775(8)
Os1 Cl1 2.4980(8)
Os1 C7 2.000(3)
Os1 C1 2.092(3)
Os1 C4 2.013(3)
P3 C101 1.824(3)
P3 C18 1.835(3)
P3 C34 1.842(3)
P1 C102 1.839(3)
P1 C200 1.849(3)
P1 C23 1.844(3)
P2 C2 1.786(3)
P2 C19 1.800(4)
P2 C29 1.796(3)
P2 C33 1.793(4)
C7 C6 1.418(5)
C101 C28 1.391(5)
C101 C39 1.398(5)
C102 C13 1.394(5)
C102 C41 1.387(5)
C201 C20 1.397(5)
C201 C57 1.386(6)
C200 C36 1.380(5)
C200 C48 1.379(5)
C10 C1 1.388(5)
C10 N1 1.150(4)
C13 C59 1.385(5)
O1 C8 1.316(5)
O1 C9 1.444(5)
C2 C1 1.414(5)
C2 C3 1.395(5)
C8 C6 1.490(5)
C8 O2 1.186(5)
C18 C24 1.390(5)
C18 C53 1.397(5)
C19 C52 1.400(5)
C19 C61 1.379(5)
C20 C34 1.389(5)
C3 C4 1.398(4)
N1 C11 1.466(4)
C23 C26 1.386(5)
C23 C27 1.393(5)
C24 C67 1.390(5)
C25 C33 1.395(5)
C25 C82 1.382(6)
C26 C46 1.388(5)
C27 C43 1.391(5)
C28 C71 1.393(6)
C29 C35 1.391(5)
C29 C49 1.394(5)
C5 C4 1.422(5)
C5 C6 1.378(5)
C33 C65 1.387(6)
C34 C50 1.388(5)
C35 C69 1.398(5)
C36 C38 1.387(5)
C37 C40 1.364(6)
C37 C67 1.372(6)
C38 C58 1.370(5)
C39 C45 1.382(5)
C40 C53 1.381(5)
C41 C54 1.390(6)
C11 C64 1.517(5)
C11 C75 1.512(6)
C11 C77 1.521(5)
C43 C60 1.375(6)
C45 C62 1.389(6)
C46 C60 1.381(6)
C47 C56 1.384(6)
C47 C69 1.368(6)
C48 C72 1.391(5)
C49 C56 1.383(5)
C50 C68 1.385(5)
C52 C70 1.388(6)
C54 C63 1.383(7)
C57 C68 1.375(6)
C58 C72 1.360(6)
C59 C63 1.372(6)
C61 C76 1.398(6)
C62 C71 1.366(7)
C65 C80 1.382(6)
C70 C79 1.369(7)
C76 C79 1.369(7)
C80 C81 1.392(7)
C81 C82 1.375(8)
P4 F6 1.619(4)
P4 F5 1.565(4)
P4 F4 1.586(4)
P4 F3 1.579(4)
P4 F2 1.564(5)
P4 F1 1.512(5)

loop_
_platon_squeeze_void_nr
_platon_squeeze_void_average_x
_platon_squeeze_void_average_y
_platon_squeeze_void_average_z
_platon_squeeze_void_volume
_platon_squeeze_void_count_electrons
_platon_squeeze_void_content
1 0.083 0.861 0.714 7 0 ' '
2 0.248 0.491 0.848 18 3 ' '
3 0.500 0.000 0.500 261 52 ' '
4 0.500 0.000 0.000 123 26 ' '
5 0.752 0.509 0.152 18 3 ' '
6 0.917 0.139 0.286 7 0 ' '
